data_4127957
loop_
_publ_author_name
'Wang, Ruiqi'
'Chen, Haijie'
'Xiao, Yi'
'Hadar, Ido'
'Bu, Kejun'
'Zhang, Xian'
'Pan, Jie'
'Gu, Yuhao'
'Guo, Zhongnan'
'Huang, Fuqiang'
'Kanatzidis, Mercouri G.'

_publ_section_title
;
 K<sub> <i>x</i> </sub>[Bi<sub>4-<i>x</i></sub>Mn<sub> <i>x</i>
 </sub>S<sub>6</sub>], Design of a Highly Selective Ion Exchange Material
 and Direct Gap 2D Semiconductor.
;
_journal_issue 42
_journal_name_full 'Journal of the American Chemical Society'
_journal_page_first 16903
_journal_page_last 16914
_journal_paper_doi 10.1021/jacs.9b08674
_journal_volume 141
_journal_year 2019
_chemical_formula_sum 'Bi2.72 K1.28 Mn1.28 S6'
_chemical_formula_weight 881.16
_space_group_crystal_system hexagonal
_space_group_IT_number 194
_space_group_name_Hall '-P 6c 2c'
_space_group_name_H-M_alt 'P 63/m m c'
_symmetry_space_group_name_Hall '-P 6c 2c'
_symmetry_space_group_name_H-M 'P 63/m m c'
_audit_creation_method SHELXL-2014/7
_cell_angle_alpha 90
_cell_angle_beta 90
_cell_angle_gamma 120
_cell_formula_units_Z 1
_cell_length_a 3.95210(14)
_cell_length_b 3.95210(14)
_cell_length_c 23.0937(16)
_cell_measurement_reflns_used 3141
_cell_measurement_temperature 180.00(2)
_cell_measurement_theta_max 30.4180
_cell_measurement_theta_min 5.2690
_cell_volume 312.38(3)
_computing_structure_refinement 'SHELXL-2014/7 (Sheldrick, 2014)'
_diffrn_ambient_temperature 180.00(2)
_diffrn_measured_fraction_theta_full 0.993
_diffrn_measured_fraction_theta_max 0.996
_diffrn_measurement_device_type 'XtaLAB AFC12 (RINC): Kappa single'
_diffrn_measurement_method '\w scans'
_diffrn_radiation_type MoK\a
_diffrn_radiation_wavelength 0.71073
_diffrn_reflns_av_R_equivalents 0.0697
_diffrn_reflns_av_unetI/netI 0.0206
_diffrn_reflns_Laue_measured_fraction_full 0.993
_diffrn_reflns_Laue_measured_fraction_max 0.996
_diffrn_reflns_limit_h_max 5
_diffrn_reflns_limit_h_min -5
_diffrn_reflns_limit_k_max 5
_diffrn_reflns_limit_k_min -5
_diffrn_reflns_limit_l_max 32
_diffrn_reflns_limit_l_min -31
_diffrn_reflns_number 6193
_diffrn_reflns_point_group_measured_fraction_full 0.993
_diffrn_reflns_point_group_measured_fraction_max 0.996
_diffrn_reflns_theta_full 25.242
_diffrn_reflns_theta_max 29.947
_diffrn_reflns_theta_min 3.529
_diffrn_source 'fine-focus sealed X-ray tube'
_exptl_absorpt_coefficient_mu 40.828
_exptl_absorpt_correction_T_max 1.00000
_exptl_absorpt_correction_T_min 0.33065
_exptl_absorpt_correction_type multi-scan
_exptl_absorpt_process_details
;
CrysAlisPro 1.171.39.28b (Rigaku Oxford Diffraction, 2015)
Empirical absorption correction using spherical harmonics,
 implemented in SCALE3 ABSPACK scaling algorithm.
;
_exptl_crystal_colour black
_exptl_crystal_density_diffrn 4.684
_exptl_crystal_description plate
_exptl_crystal_F_000 378
_exptl_crystal_size_max 0.1
_exptl_crystal_size_mid 0.08
_exptl_crystal_size_min 0.02
_refine_diff_density_max 1.749
_refine_diff_density_min -1.023
_refine_diff_density_rms 0.213
_refine_ls_extinction_method none
_refine_ls_goodness_of_fit_ref 1.269
_refine_ls_hydrogen_treatment undef
_refine_ls_matrix_type full
_refine_ls_number_parameters 16
_refine_ls_number_reflns 224
_refine_ls_number_restraints 8
_refine_ls_restrained_S_all 1.273
_refine_ls_R_factor_all 0.0266
_refine_ls_R_factor_gt 0.0238
_refine_ls_shift/su_max 0.000
_refine_ls_shift/su_mean 0.000
_refine_ls_structure_factor_coef Fsqd
_refine_ls_weighting_details 'w=1/[\s^2^(Fo^2^)+(0.0146P)^2^+3.0862P] where P=(Fo^2^+2Fc^2^)/3'
_refine_ls_weighting_scheme calc
_refine_ls_wR_factor_gt 0.0512
_refine_ls_wR_factor_ref 0.0519
_reflns_Friedel_coverage 0.000
_reflns_number_gt 213
_reflns_number_total 224
_reflns_threshold_expression 'I > 2\s(I)'
_cod_data_source_file ja9b08674_si_002.cif
_cod_data_source_block KMnBiS
_cod_database_code 4127957
_shelx_shelxl_version_number 2014/7
_shelx_space_group_comment
;
The symmetry employed for this shelxl refinement is uniquely defined
by the following loop, which should always be used as a source of
symmetry information in preference to the above space-group names.
They are only intended as comments.
;
_shelx_estimated_absorpt_t_min 0.028
_shelx_estimated_absorpt_t_max 0.442

loop_
_space_group_symop_operation_xyz
'x, y, z'
'-y, x-y, z'
'-x+y, -x, z'
'-x, -y, z+1/2'
'y, -x+y, z+1/2'
'x-y, x, z+1/2'
'y, x, -z'
'x-y, -y, -z'
'-x, -x+y, -z'
'-y, -x, -z+1/2'
'-x+y, y, -z+1/2'
'x, x-y, -z+1/2'
'-x, -y, -z'
'y, -x+y, -z'
'x-y, x, -z'
'x, y, -z-1/2'
'-y, x-y, -z-1/2'
'-x+y, -x, -z-1/2'
'-y, -x, z'
'-x+y, y, z'
'x, x-y, z'
'y, x, z-1/2'
'x-y, -y, z-1/2'
'-x, -x+y, z-1/2'

loop_
_atom_site_label
_atom_site_type_symbol
_atom_site_fract_x
_atom_site_fract_y
_atom_site_fract_z
_atom_site_U_iso_or_equiv
_atom_site_adp_type
_atom_site_occupancy
_atom_site_site_symmetry_order
_atom_site_calc_flag
_atom_site_refinement_flags_posn
_atom_site_refinement_flags_adp
_atom_site_refinement_flags_occupancy
Bi1 Bi 0.6667 0.3333 0.57724(2) 0.01473(18) Uani 0.6799(10) 6 d S T P
Mn1 Mn 0.6667 0.3333 0.57724(2) 0.01473(18) Uani 0.3201(10) 6 d S T P
S1 S 1.0000 0.0000 0.5000 0.0211(8) Uani 1 12 d S T P
S2 S 0.3333 0.6667 0.63760(13) 0.0230(6) Uani 1 6 d S T P
K2 K 0.6667 0.3333 0.7500 0.039(5) Uani 0.208(14) 12 d S TU P
K3 K 0.0000 1.0000 0.7500 0.129(11) Uani 0.433(14) 12 d S T P

loop_
_atom_site_aniso_label
_atom_site_aniso_U_11
_atom_site_aniso_U_22
_atom_site_aniso_U_33
_atom_site_aniso_U_23
_atom_site_aniso_U_13
_atom_site_aniso_U_12
Bi1 0.0143(2) 0.0143(2) 0.0155(3) 0.000 0.000 0.00717(10)
Mn1 0.0143(2) 0.0143(2) 0.0155(3) 0.000 0.000 0.00717(10)
S1 0.0227(11) 0.0227(11) 0.0181(16) 0.000 0.000 0.0113(6)
S2 0.0201(8) 0.0201(8) 0.0288(13) 0.000 0.000 0.0100(4)
K2 0.052(7) 0.052(7) 0.014(7) 0.000 0.000 0.026(3)
K3 0.187(17) 0.187(17) 0.013(5) 0.000 0.000 0.094(9)

loop_
_atom_type_symbol
_atom_type_description
_atom_type_scat_dispersion_real
_atom_type_scat_dispersion_imag
_atom_type_scat_source
S S 0.1246 0.1234 'International Tables Vol C Tables 4.2.6.8 and 6.1.1.4'
K K 0.2009 0.2494 'International Tables Vol C Tables 4.2.6.8 and 6.1.1.4'
Mn Mn 0.3368 0.7283 'International Tables Vol C Tables 4.2.6.8 and 6.1.1.4'
Bi Bi -4.1077 10.2566 'International Tables Vol C Tables 4.2.6.8 and 6.1.1.4'

loop_
_geom_angle_atom_site_label_1
_geom_angle_atom_site_label_2
_geom_angle_atom_site_label_3
_geom_angle
_geom_angle_site_symmetry_1
_geom_angle_site_symmetry_3
S2 Bi1 S2 95.30(8) . 1_655
S2 Bi1 S2 95.30(8) . 1_545
S2 Bi1 S2 95.29(8) 1_655 1_545
S2 Bi1 S1 173.41(6) . .
S2 Bi1 S1 89.14(4) 1_655 .
S2 Bi1 S1 89.14(4) 1_545 .
S2 Bi1 S1 89.14(4) . 1_455
S2 Bi1 S1 173.41(6) 1_655 1_455
S2 Bi1 S1 89.14(4) 1_545 1_455
S1 Bi1 S1 86.046(11) . 1_455
S2 Bi1 S1 89.14(4) . 1_565
S2 Bi1 S1 89.14(4) 1_655 1_565
S2 Bi1 S1 173.41(6) 1_545 1_565
S1 Bi1 S1 86.046(11) . 1_565
S1 Bi1 S1 86.046(11) 1_455 1_565
S2 Bi1 K2 58.58(6) . .
S2 Bi1 K2 58.58(6) 1_655 .
S2 Bi1 K2 58.58(6) 1_545 .
S1 Bi1 K2 128.016(8) . .
S1 Bi1 K2 128.016(8) 1_455 .
S1 Bi1 K2 128.016(7) 1_565 .
Bi1 S1 Mn1 94.0 . 13_656
Bi1 S1 Mn1 86.0 . 1_655
Mn1 S1 Mn1 180.0 13_656 1_655
Bi1 S1 Bi1 86.045(11) . 1_655
Mn1 S1 Bi1 180.0 13_656 1_655
Mn1 S1 Bi1 0.0 1_655 1_655
Bi1 S1 Bi1 93.955(11) . 13_656
Mn1 S1 Bi1 0.0 13_656 13_656
Mn1 S1 Bi1 180.0 1_655 13_656
Bi1 S1 Bi1 180.0 1_655 13_656
Bi1 S1 Mn1 94.0 . 13_766
Mn1 S1 Mn1 86.045(11) 13_656 13_766
Mn1 S1 Mn1 93.955(11) 1_655 13_766
Bi1 S1 Mn1 93.955(11) 1_655 13_766
Bi1 S1 Mn1 86.045(11) 13_656 13_766
Bi1 S1 Bi1 93.955(11) . 13_766
Mn1 S1 Bi1 86.0 13_656 13_766
Mn1 S1 Bi1 94.0 1_655 13_766
Bi1 S1 Bi1 93.955(11) 1_655 13_766
Bi1 S1 Bi1 86.045(11) 13_656 13_766
Mn1 S1 Bi1 0.0 13_766 13_766
Bi1 S1 Mn1 86.0 . 1_545
Mn1 S1 Mn1 93.955(11) 13_656 1_545
Mn1 S1 Mn1 86.045(11) 1_655 1_545
Bi1 S1 Mn1 86.045(11) 1_655 1_545
Bi1 S1 Mn1 93.955(11) 13_656 1_545
Mn1 S1 Mn1 180.0 13_766 1_545
Bi1 S1 Mn1 180.0 13_766 1_545
Bi1 S1 Bi1 86.045(11) . 1_545
Mn1 S1 Bi1 94.0 13_656 1_545
Mn1 S1 Bi1 86.0 1_655 1_545
Bi1 S1 Bi1 86.045(11) 1_655 1_545
Bi1 S1 Bi1 93.955(11) 13_656 1_545
Mn1 S1 Bi1 180.0 13_766 1_545
Bi1 S1 Bi1 180.0 13_766 1_545
Mn1 S1 Bi1 0.0 1_545 1_545
Bi1 S1 Bi1 180.0 . 13_756
Mn1 S1 Bi1 86.0 13_656 13_756
Mn1 S1 Bi1 94.0 1_655 13_756
Bi1 S1 Bi1 93.955(11) 1_655 13_756
Bi1 S1 Bi1 86.045(11) 13_656 13_756
Mn1 S1 Bi1 86.0 13_766 13_756
Bi1 S1 Bi1 86.045(11) 13_766 13_756
Mn1 S1 Bi1 94.0 1_545 13_756
Bi1 S1 Bi1 93.955(11) 1_545 13_756
Bi1 S1 Mn1 180.0 . 13_756
Mn1 S1 Mn1 86.045(11) 13_656 13_756
Mn1 S1 Mn1 93.955(11) 1_655 13_756
Bi1 S1 Mn1 93.955(11) 1_655 13_756
Bi1 S1 Mn1 86.045(11) 13_656 13_756
Mn1 S1 Mn1 86.045(11) 13_766 13_756
Bi1 S1 Mn1 86.045(11) 13_766 13_756
Mn1 S1 Mn1 93.955(11) 1_545 13_756
Bi1 S1 Mn1 93.955(11) 1_545 13_756
Bi1 S1 Mn1 0.000(14) 13_756 13_756
Mn1 S2 Bi1 0.0 1_455 1_455
Mn1 S2 Mn1 95.30(8) 1_455 1_565
Bi1 S2 Mn1 95.30(8) 1_455 1_565
Mn1 S2 Bi1 95.3 1_455 1_565
Bi1 S2 Bi1 95.30(8) 1_455 1_565
Mn1 S2 Bi1 0.0 1_565 1_565
Mn1 S2 Bi1 95.3 1_455 .
Bi1 S2 Bi1 95.30(8) 1_455 .
Mn1 S2 Bi1 95.3 1_565 .
Bi1 S2 Bi1 95.30(8) 1_565 .
Mn1 S2 K3 162.74(9) 1_455 1_655
Bi1 S2 K3 162.74(9) 1_455 1_655
Mn1 S2 K3 96.31(2) 1_565 1_655
Bi1 S2 K3 96.31(2) 1_565 1_655
Bi1 S2 K3 96.31(2) . 1_655
Mn1 S2 K3 96.31(2) 1_455 .
Bi1 S2 K3 96.31(2) 1_455 .
Mn1 S2 K3 96.31(2) 1_565 .
Bi1 S2 K3 96.31(2) 1_565 .
Bi1 S2 K3 162.74(9) . .
K3 S2 K3 69.75(5) 1_655 .
Mn1 S2 K3 96.31(2) 1_455 1_545
Bi1 S2 K3 96.31(2) 1_455 1_545
Mn1 S2 K3 162.74(9) 1_565 1_545
Bi1 S2 K3 162.74(9) 1_565 1_545
Bi1 S2 K3 96.31(2) . 1_545
K3 S2 K3 69.75(5) 1_655 1_545
K3 S2 K3 69.75(5) . 1_545
Mn1 S2 K2 132.32(3) 1_455 1_565
Bi1 S2 K2 132.32(3) 1_455 1_565
Mn1 S2 K2 80.10(2) 1_565 1_565
Bi1 S2 K2 80.10(2) 1_565 1_565
Bi1 S2 K2 132.32(3) . 1_565
K3 S2 K2 38.55(3) 1_655 1_565
K3 S2 K2 38.55(3) . 1_565
K3 S2 K2 82.63(7) 1_545 1_565
Mn1 S2 K2 132.32(3) 1_455 .
Bi1 S2 K2 132.32(3) 1_455 .
Mn1 S2 K2 132.32(3) 1_565 .
Bi1 S2 K2 132.32(3) 1_565 .
Bi1 S2 K2 80.11(2) . .
K3 S2 K2 38.55(3) 1_655 .
K3 S2 K2 82.63(7) . .
K3 S2 K2 38.55(3) 1_545 .
K2 S2 K2 69.75(5) 1_565 .
Mn1 S2 K2 80.10(2) 1_455 1_455
Bi1 S2 K2 80.10(2) 1_455 1_455
Mn1 S2 K2 132.32(3) 1_565 1_455
Bi1 S2 K2 132.32(3) 1_565 1_455
Bi1 S2 K2 132.32(3) . 1_455
K3 S2 K2 82.63(7) 1_655 1_455
K3 S2 K2 38.55(3) . 1_455
K3 S2 K2 38.55(3) 1_545 1_455
K2 S2 K2 69.75(5) 1_565 1_455
K2 S2 K2 69.75(5) . 1_455
K3 K2 K3 120.0 1_645 1_545
K3 K2 K3 120.0 1_645 1_655
K3 K2 K3 120.0 1_545 1_655
K3 K2 S2 131.32(3) 1_645 16_557
K3 K2 S2 70.724(14) 1_545 16_557
K3 K2 S2 70.724(14) 1_655 16_557
K3 K2 S2 70.724(14) 1_645 16_657
K3 K2 S2 131.32(3) 1_545 16_657
K3 K2 S2 70.724(14) 1_655 16_657
S2 K2 S2 69.75(5) 16_557 16_657
K3 K2 S2 70.724(14) 1_645 1_545
K3 K2 S2 70.724(14) 1_545 1_545
K3 K2 S2 131.32(3) 1_655 1_545
S2 K2 S2 141.45(3) 16_557 1_545
S2 K2 S2 141.45(3) 16_657 1_545
K3 K2 S2 70.724(14) 1_645 16_547
K3 K2 S2 70.724(14) 1_545 16_547
K3 K2 S2 131.32(3) 1_655 16_547
S2 K2 S2 69.75(5) 16_557 16_547
S2 K2 S2 69.75(5) 16_657 16_547
S2 K2 S2 97.36(7) 1_545 16_547
K3 K2 S2 70.724(14) 1_645 1_655
K3 K2 S2 131.32(3) 1_545 1_655
K3 K2 S2 70.724(14) 1_655 1_655
S2 K2 S2 141.45(3) 16_557 1_655
S2 K2 S2 97.36(7) 16_657 1_655
S2 K2 S2 69.75(5) 1_545 1_655
S2 K2 S2 141.45(3) 16_547 1_655
K3 K2 S2 131.32(3) 1_645 .
K3 K2 S2 70.724(13) 1_545 .
K3 K2 S2 70.724(13) 1_655 .
S2 K2 S2 97.37(7) 16_557 .
S2 K2 S2 141.45(3) 16_657 .
S2 K2 S2 69.75(5) 1_545 .
S2 K2 S2 141.45(3) 16_547 .
S2 K2 S2 69.75(5) 1_655 .
K3 K2 K2 30.0 1_645 1_655
K3 K2 K2 150.0 1_545 1_655
K3 K2 K2 90.0 1_655 1_655
S2 K2 K2 124.87(3) 16_557 1_655
S2 K2 K2 55.13(3) 16_657 1_655
S2 K2 K2 90.0 1_545 1_655
S2 K2 K2 90.0 16_547 1_655
S2 K2 K2 55.13(3) 1_655 1_655
S2 K2 K2 124.87(3) . 1_655
K3 K2 K2 30.0 1_645 1_545
K3 K2 K2 90.0 1_545 1_545
K3 K2 K2 150.0 1_655 1_545
S2 K2 K2 124.87(3) 16_557 1_545
S2 K2 K2 90.0 16_657 1_545
S2 K2 K2 55.13(3) 1_545 1_545
S2 K2 K2 55.13(3) 16_547 1_545
S2 K2 K2 90.0 1_655 1_545
S2 K2 K2 124.87(3) . 1_545
K2 K2 K2 60.0 1_655 1_545
K3 K2 K2 90.0 1_645 1_665
K3 K2 K2 150.0 1_545 1_665
K3 K2 K2 30.000(1) 1_655 1_665
S2 K2 K2 90.0 16_557 1_665
S2 K2 K2 55.13(3) 16_657 1_665
S2 K2 K2 124.87(3) 1_545 1_665
S2 K2 K2 124.87(3) 16_547 1_665
S2 K2 K2 55.13(3) 1_655 1_665
S2 K2 K2 90.0 . 1_665
K2 K2 K2 60.0 1_655 1_665
K2 K2 K2 120.0 1_545 1_665
K2 K3 K2 120.0 1_565 1_455
K2 K3 K2 120.0 1_565 1_465
K2 K3 K2 120.0 1_455 1_465
K2 K3 S2 131.32(3) 1_565 1_455
K2 K3 S2 70.724(14) 1_455 1_455
K2 K3 S2 70.724(14) 1_465 1_455
K2 K3 S2 70.724(14) 1_565 16_567
K2 K3 S2 131.32(3) 1_455 16_567
K2 K3 S2 70.724(14) 1_465 16_567
S2 K3 S2 141.45(3) 1_455 16_567
K2 K3 S2 70.724(14) 1_565 1_565
K2 K3 S2 131.32(3) 1_455 1_565
K2 K3 S2 70.724(14) 1_465 1_565
S2 K3 S2 69.75(5) 1_455 1_565
S2 K3 S2 97.36(7) 16_567 1_565
K2 K3 S2 131.32(3) 1_565 16_457
K2 K3 S2 70.724(14) 1_455 16_457
K2 K3 S2 70.724(14) 1_465 16_457
S2 K3 S2 97.36(7) 1_455 16_457
S2 K3 S2 69.75(5) 16_567 16_457
S2 K3 S2 141.45(3) 1_565 16_457
K2 K3 S2 70.724(14) 1_565 16_557
K2 K3 S2 70.724(13) 1_455 16_557
K2 K3 S2 131.32(3) 1_465 16_557
S2 K3 S2 141.45(3) 1_455 16_557
S2 K3 S2 69.75(5) 16_567 16_557
S2 K3 S2 141.45(3) 1_565 16_557
S2 K3 S2 69.75(5) 16_457 16_557
K2 K3 S2 70.725(14) 1_565 .
K2 K3 S2 70.725(13) 1_455 .
K2 K3 S2 131.32(3) 1_465 .
S2 K3 S2 69.75(5) 1_455 .
S2 K3 S2 141.45(3) 16_567 .
S2 K3 S2 69.75(5) 1_565 .
S2 K3 S2 141.45(3) 16_457 .
S2 K3 S2 97.36(7) 16_557 .
K2 K3 K3 30.0 1_565 1_665
K2 K3 K3 150.0 1_455 1_665
K2 K3 K3 90.0 1_465 1_665
S2 K3 K3 124.87(3) 1_455 1_665
S2 K3 K3 55.13(3) 16_567 1_665
S2 K3 K3 55.13(3) 1_565 1_665
S2 K3 K3 124.87(3) 16_457 1_665
S2 K3 K3 90.0 16_557 1_665
S2 K3 K3 90.0 . 1_665
K2 K3 K3 150.0 1_565 1_445
K2 K3 K3 30.0 1_455 1_445
K2 K3 K3 90.0 1_465 1_445
S2 K3 K3 55.13(3) 1_455 1_445
S2 K3 K3 124.87(3) 16_567 1_445
S2 K3 K3 124.87(3) 1_565 1_445
S2 K3 K3 55.13(3) 16_457 1_445
S2 K3 K3 90.0 16_557 1_445
S2 K3 K3 90.0 . 1_445
K3 K3 K3 180.0 1_665 1_445
K2 K3 K3 90.0 1_565 1_565
K2 K3 K3 150.0 1_455 1_565
K2 K3 K3 30.0 1_465 1_565
S2 K3 K3 90.0 1_455 1_565
S2 K3 K3 55.13(3) 16_567 1_565
S2 K3 K3 55.13(3) 1_565 1_565
S2 K3 K3 90.0 16_457 1_565
S2 K3 K3 124.87(3) 16_557 1_565
S2 K3 K3 124.87(3) . 1_565
K3 K3 K3 60.0 1_665 1_565
K3 K3 K3 120.0 1_445 1_565

loop_
_geom_bond_atom_site_label_1
_geom_bond_atom_site_label_2
_geom_bond_distance
_geom_bond_site_symmetry_2
Bi1 S2 2.6739(16) .
Bi1 S2 2.6739(16) 1_655
Bi1 S2 2.6739(16) 1_545
Bi1 S1 2.8962(3) .
Bi1 S1 2.8962(3) 1_455
Bi1 S1 2.8962(3) 1_565
Bi1 K2 3.9897(5) .
S1 Mn1 2.8962(3) 13_656
S1 Mn1 2.8962(3) 1_655
S1 Bi1 2.8962(3) 1_655
S1 Bi1 2.8962(3) 13_656
S1 Mn1 2.8962(3) 13_766
S1 Bi1 2.8962(3) 13_766
S1 Mn1 2.8962(3) 1_545
S1 Bi1 2.8962(3) 1_545
S1 Bi1 2.8962(3) 13_756
S1 Mn1 2.8962(3) 13_756
S2 Mn1 2.6739(16) 1_455
S2 Bi1 2.6739(16) 1_455
S2 Mn1 2.6739(16) 1_565
S2 Bi1 2.6739(16) 1_565
S2 K3 3.456(2) 1_655
S2 K3 3.456(2) .
S2 K3 3.456(2) 1_545
S2 K2 3.456(2) 1_565
S2 K2 3.456(2) .
S2 K2 3.456(2) 1_455
K2 K3 2.28175(8) 1_645
K2 K3 2.28175(8) 1_545
K2 K3 2.28175(8) 1_655
K2 S2 3.456(2) 16_557
K2 S2 3.456(2) 16_657
K2 S2 3.456(2) 1_545
K2 S2 3.456(2) 16_547
K2 S2 3.456(2) 1_655
K2 K2 3.95208(14) 1_655
K2 K2 3.95208(14) 1_545
K2 K2 3.95210(14) 1_665
K3 K2 2.28174(8) 1_565
K3 K2 2.28174(8) 1_455
K3 K2 2.28177(8) 1_465
K3 S2 3.456(2) 1_455
K3 S2 3.456(2) 16_567
K3 S2 3.456(2) 1_565
K3 S2 3.456(2) 16_457
K3 S2 3.456(2) 16_557
K3 K3 3.95210(14) 1_665
K3 K3 3.95210(14) 1_445
K3 K3 3.95210(14) 1_565
